data_4341078
loop_
_publ_author_name
'Alvarez, Bel\'en'
'Alvarez, M. Angeles'
'Amor, Inmaculada'
'Garc\'ia, M Esther'
'Ruiz, Miguel A.'
'Su\'arez, Jaime'

_publ_section_title
;
 Gold(I) and related heterometallic derivatives of dimolybdenum complexes
 with asymmetric phosphinidene bridges.
;
_journal_issue 19
_journal_name_full 'Inorganic chemistry'
_journal_page_first 10325
_journal_page_last 10339
_journal_paper_doi 10.1021/ic501376v
_journal_volume 53
_journal_year 2014
_chemical_compound_source 'synthesis as described'
_chemical_formula_moiety 'C31 H39 Au Cl Mo2 O3 P, C H2 Cl2'
_chemical_formula_sum 'C32 H41 Au Cl3 Mo2 O3 P'
_chemical_formula_weight 999.82
_chemical_name_systematic
;
 ?
;
_space_group_IT_number 14
_symmetry_cell_setting monoclinic
_symmetry_Int_Tables_number 14
_symmetry_space_group_name_Hall '-P 2ybc'
_symmetry_space_group_name_H-M 'P 1 21/c 1'
_atom_sites_solution_hydrogens geom
_atom_sites_solution_primary direct
_atom_sites_solution_secondary difmap
_audit_conform_dict_location ftp://ftp.iucr.org/pub/cif_core.dic
_audit_conform_dict_name cif_core.dic
_audit_conform_dict_version 2.3
_audit_creation_method 'WinGX routine CIF_UPDATE'
_cell_angle_alpha 90
_cell_angle_beta 109.0060(10)
_cell_angle_gamma 90
_cell_formula_units_Z 4
_cell_length_a 15.3672(4)
_cell_length_b 11.6754(2)
_cell_length_c 20.7559(6)
_cell_measurement_reflns_used 6257
_cell_measurement_temperature 100(2)
_cell_measurement_theta_max 25.350
_cell_measurement_theta_min 0.407
_cell_measurement_wavelength 0.71073
_cell_volume 3520.97(15)
_computing_cell_refinement 'HKL Scalepack (Otwinowski & Minor, 1997)'
_computing_data_collection 'Collect (Bruker AXS BV, 1997-2004)'
_computing_data_reduction
;
 HKL Denzo and Scalepack (Otwinowski & Minor, 1997) 
;
_computing_molecular_graphics 'Ortep-3 for Windows (Farrugia, 1997)'
_computing_publication_material 'WinGX publication routines (Farrugia, 1999)'
_computing_structure_refinement 'SHELXL-97 (Sheldrick, 1997)'
_computing_structure_solution 'SHELXS-97 (Sheldrick, 1997)'
_diffrn_ambient_temperature 100(2)
_diffrn_measured_fraction_theta_full 0.87
_diffrn_measured_fraction_theta_max 0.87
_diffrn_measurement_device '90 mm CCD camera on \k-goniostat'
_diffrn_measurement_device_type KappaCCD
_diffrn_measurement_method CCD
_diffrn_radiation_monochromator 'horizontally mounted graphite crystal'
_diffrn_radiation_probe x-ray
_diffrn_radiation_source 'fine-focus sealed tube'
_diffrn_radiation_type MoK\a
_diffrn_radiation_wavelength 0.71073
_diffrn_reflns_av_R_equivalents 0.0481
_diffrn_reflns_av_unetI/netI 0.0421
_diffrn_reflns_limit_h_max 17
_diffrn_reflns_limit_h_min -18
_diffrn_reflns_limit_k_max 0
_diffrn_reflns_limit_k_min -14
_diffrn_reflns_limit_l_max 16
_diffrn_reflns_limit_l_min -25
_diffrn_reflns_number 28269
_diffrn_reflns_theta_full 26.48
_diffrn_reflns_theta_max 26.48
_diffrn_reflns_theta_min 1.4
_exptl_absorpt_coefficient_mu 5.162
_exptl_absorpt_correction_T_max 0.5908
_exptl_absorpt_correction_T_min 0.3755
_exptl_absorpt_correction_type multi-scan
_exptl_absorpt_process_details
;
 R.H. Blessing, Acta Cryst. (1995), A51, 33-38
;
_exptl_crystal_colour red
_exptl_crystal_density_diffrn 1.886
_exptl_crystal_density_method 'not measured'
_exptl_crystal_description prism
_exptl_crystal_F_000 1944
_exptl_crystal_size_max 0.21
_exptl_crystal_size_mid 0.17
_exptl_crystal_size_min 0.1
_platon_squeeze_details
;
;
_refine_diff_density_max 1.823
_refine_diff_density_min -2.754
_refine_diff_density_rms 0.466
_refine_ls_extinction_method none
_refine_ls_goodness_of_fit_ref 1.19
_refine_ls_hydrogen_treatment mixed
_refine_ls_matrix_type full
_refine_ls_number_parameters 386
_refine_ls_number_reflns 6340
_refine_ls_number_restraints 0
_refine_ls_restrained_S_all 1.19
_refine_ls_R_factor_all 0.0408
_refine_ls_R_factor_gt 0.0358
_refine_ls_shift/su_max 0.002
_refine_ls_shift/su_mean 0
_refine_ls_structure_factor_coef Fsqd
_refine_ls_weighting_details 'calc w=1/[\s^2^(Fo^2^)+(0.0668P)^2^+7.2126P] where P=(Fo^2^+2Fc^2^)/3'
_refine_ls_weighting_scheme calc
_refine_ls_wR_factor_gt 0.1132
_refine_ls_wR_factor_ref 0.1156
_reflns_number_gt 5632
_reflns_number_total 6340
_reflns_threshold_expression >2sigma(I)
_cod_data_source_file ic501376v_si_001.cif
_cod_data_source_block compound6
_cod_depositor_comments 'Adding full bibliography for 4341078--4341084.cif.'
_cod_original_sg_symbol_H-M 'P 21/c'
_cod_database_code 4341078

loop_
_symmetry_equiv_pos_as_xyz
'x, y, z'
'-x, y+1/2, -z+1/2'
'-x, -y, -z'
'x, -y-1/2, z-1/2'

loop_
_atom_site_label
_atom_site_type_symbol
_atom_site_fract_x
_atom_site_fract_y
_atom_site_fract_z
_atom_site_U_iso_or_equiv
_atom_site_adp_type
_atom_site_occupancy
_atom_site_symmetry_multiplicity
_atom_site_calc_flag
_atom_site_refinement_flags
Mo1 Mo 0.32992(4) 0.96331(4) 0.72082(3) 0.01067(15) Uani 1 1 d .
Mo2 Mo 0.28260(4) 0.60202(4) 0.78256(3) 0.00888(14) Uani 1 1 d .
Au1 Au 0.465761(16) 0.858336(19) 0.833041(13) 0.01056(11) Uani 1 1 d .
Cl1 Cl 0.62000(11) 0.85446(13) 0.91496(9) 0.0157(4) Uani 1 1 d .
P1 P 0.30673(11) 0.80332(13) 0.77830(8) 0.0097(3) Uani 1 1 d .
O1 O 0.4633(4) 0.8526(4) 0.6596(3) 0.0252(13) Uani 1 1 d .
O2 O 0.1838(4) 0.8452(4) 0.5899(3) 0.0255(12) Uani 1 1 d .
O3 O 0.4953(3) 0.5842(4) 0.8869(2) 0.0167(10) Uani 1 1 d .
C1 C 0.4161(5) 0.8929(5) 0.6842(4) 0.0152(14) Uani 1 1 d .
C2 C 0.2374(5) 0.8883(6) 0.6385(4) 0.0172(15) Uani 1 1 d .
C3 C 0.4181(5) 0.5929(5) 0.8515(4) 0.0128(14) Uani 1 1 d .
C4 C 0.3060(6) 1.1437(5) 0.6730(4) 0.0197(16) Uani 1 1 d .
H4 H 0.3031 1.1531 0.6279 0.024 Uiso 1 1 calc R
C5 C 0.3905(6) 1.1497(5) 0.7323(4) 0.0226(18) Uani 1 1 d .
H5 H 0.4494 1.1631 0.7306 0.027 Uiso 1 1 calc R
C6 C 0.3687(5) 1.1323(5) 0.7901(4) 0.0165(15) Uani 1 1 d .
H6 H 0.4083 1.1315 0.8348 0.02 Uiso 1 1 calc R
C7 C 0.2698(5) 1.1152(6) 0.7663(4) 0.0216(16) Uani 1 1 d .
H7 H 0.2358 1.1014 0.7953 0.026 Uiso 1 1 calc R
C8 C 0.2304(5) 1.1217(6) 0.6948(4) 0.0202(16) Uani 1 1 d .
H8 H 0.1689 1.1133 0.6685 0.024 Uiso 1 1 calc R
C9 C 0.2963(5) 0.4321(6) 0.7310(4) 0.0226(17) Uani 1 1 d .
H9 H 0.3193 0.3671 0.7568 0.027 Uiso 1 1 calc R
C10 C 0.3472(5) 0.5159(6) 0.7123(4) 0.0187(15) Uani 1 1 d .
H10 H 0.4109 0.5177 0.7231 0.022 Uiso 1 1 calc R
C11 C 0.2830(5) 0.5999(6) 0.6729(4) 0.0184(15) Uiso 1 1 d .
H11 H 0.2997 0.6652 0.6541 0.022 Uiso 1 1 calc R
C12 C 0.1906(5) 0.5700(7) 0.6666(4) 0.0237(17) Uani 1 1 d .
H12 H 0.1368 0.6096 0.644 0.028 Uiso 1 1 calc R
C13 C 0.2005(6) 0.4649(6) 0.7030(4) 0.0259(18) Uani 1 1 d .
H13 H 0.1518 0.4229 0.7081 0.031 Uiso 1 1 calc R
C14 C 0.2641(4) 0.7583(5) 0.8409(3) 0.0114(13) Uani 1 1 d .
C15 C 0.1746(4) 0.6913(5) 0.8103(3) 0.0104(13) Uani 1 1 d .
C16 C 0.1873(5) 0.5804(5) 0.8404(3) 0.0113(13) Uani 1 1 d .
C17 C 0.2751(4) 0.5493(5) 0.8922(3) 0.0121(14) Uani 1 1 d .
C18 C 0.3241(5) 0.6443(5) 0.9403(4) 0.0138(14) Uiso 1 1 d .
C19 C 0.3157(4) 0.7514(5) 0.9161(3) 0.0111(13) Uani 1 1 d .
C20 C 0.0761(5) 0.7401(6) 0.7676(4) 0.0170(15) Uani 1 1 d .
C21 C 0.0756(5) 0.8258(6) 0.7132(4) 0.0220(16) Uani 1 1 d .
H21A H 0.0146 0.8558 0.693 0.033 Uiso 1 1 calc R
H21B H 0.0949 0.789 0.6787 0.033 Uiso 1 1 calc R
H21C H 0.1172 0.8873 0.7331 0.033 Uiso 1 1 calc R
C22 C 0.0040(5) 0.6454(6) 0.7340(4) 0.0230(17) Uani 1 1 d .
H22A H -0.0058 0.598 0.7688 0.034 Uiso 1 1 calc R
H22B H 0.0264 0.5992 0.7045 0.034 Uiso 1 1 calc R
H22C H -0.0531 0.6806 0.7079 0.034 Uiso 1 1 calc R
C23 C 0.0442(5) 0.8027(7) 0.8183(4) 0.0263(18) Uani 1 1 d .
H23A H 0.0841 0.8667 0.8359 0.039 Uiso 1 1 calc R
H23B H 0.0454 0.7521 0.8551 0.039 Uiso 1 1 calc R
H23C H -0.0175 0.8297 0.7968 0.039 Uiso 1 1 calc R
C24 C 0.2889(4) 0.4269(5) 0.9218(3) 0.0122(13) Uani 1 1 d .
C25 C 0.3927(5) 0.3877(6) 0.9447(4) 0.0190(15) Uani 1 1 d .
H25A H 0.4308 0.4463 0.9723 0.028 Uiso 1 1 calc R
H25B H 0.4107 0.3748 0.9051 0.028 Uiso 1 1 calc R
H25C H 0.3998 0.318 0.9705 0.028 Uiso 1 1 calc R
C26 C 0.2273(5) 0.3375(6) 0.8709(4) 0.0186(15) Uani 1 1 d .
H26A H 0.2409 0.262 0.8898 0.028 Uiso 1 1 calc R
H26B H 0.2397 0.341 0.8285 0.028 Uiso 1 1 calc R
H26C H 0.1636 0.3546 0.8632 0.028 Uiso 1 1 calc R
C27 C 0.2630(6) 0.4263(6) 0.9837(4) 0.0253(18) Uani 1 1 d .
H27A H 0.3061 0.4716 1.0183 0.038 Uiso 1 1 calc R
H27B H 0.2634 0.3491 0.9997 0.038 Uiso 1 1 calc R
H27C H 0.2024 0.458 0.9739 0.038 Uiso 1 1 calc R
C28 C 0.3373(5) 0.8565(5) 0.9632(4) 0.0139(15) Uani 1 1 d .
C29 C 0.2709(6) 0.8549(6) 1.0008(4) 0.0221(17) Uani 1 1 d .
H29A H 0.2803 0.9209 1.0298 0.033 Uiso 1 1 calc R
H29B H 0.2798 0.7867 1.028 0.033 Uiso 1 1 calc R
H29C H 0.2094 0.8559 0.9691 0.033 Uiso 1 1 calc R
C30 C 0.3179(5) 0.9682(5) 0.9219(4) 0.0171(15) Uani 1 1 d .
H30A H 0.2555 0.9679 0.8916 0.026 Uiso 1 1 calc R
H30B H 0.3591 0.9742 0.8958 0.026 Uiso 1 1 calc R
H30C H 0.3269 1.0323 0.9523 0.026 Uiso 1 1 calc R
C31 C 0.4404(5) 0.8557(5) 1.0144(4) 0.0204(16) Uani 1 1 d .
H31A H 0.4511 0.9235 1.0421 0.031 Uiso 1 1 calc R
H31B H 0.4824 0.8539 0.9889 0.031 Uiso 1 1 calc R
H31C H 0.4497 0.7893 1.0431 0.031 Uiso 1 1 calc R
C32 C 0.8762(7) 0.8964(11) -0.0268(5) 0.051(3) Uani 1 1 d .
H32A H 0.8195 0.859 -0.0534 0.061 Uiso 1 1 calc R
H32B H 0.8694 0.9781 -0.0353 0.061 Uiso 1 1 calc R
Cl2 Cl 0.89813(19) 0.8694(2) 0.05817(13) 0.0475(6) Uani 1 1 d .
Cl3 Cl 0.9665(2) 0.8450(3) -0.04951(15) 0.0609(8) Uani 1 1 d .
H16 H 0.139(5) 0.530(6) 0.823(4) 0.015(19) Uiso 1 1 d .
H18 H 0.365(6) 0.623(7) 0.984(5) 0.03(2) Uiso 1 1 d .

loop_
_atom_site_aniso_label
_atom_site_aniso_U_11
_atom_site_aniso_U_22
_atom_site_aniso_U_33
_atom_site_aniso_U_23
_atom_site_aniso_U_13
_atom_site_aniso_U_12
Mo1 0.0174(3) 0.0089(3) 0.0092(3) 0.0011(2) 0.0092(2) 0.0001(2)
Mo2 0.0124(3) 0.0086(3) 0.0084(3) -0.0005(2) 0.0072(2) 0.0000(2)
Au1 0.01401(17) 0.01035(16) 0.01010(16) -0.00055(9) 0.00773(12) -0.00050(9)
Cl1 0.0153(9) 0.0187(8) 0.0138(9) -0.0024(6) 0.0055(7) 0.0002(6)
P1 0.0145(9) 0.0091(8) 0.0085(8) 0.0008(6) 0.0080(7) -0.0005(6)
O1 0.035(3) 0.024(3) 0.028(3) 0.000(2) 0.027(3) 0.002(2)
O2 0.036(3) 0.024(3) 0.016(3) -0.005(2) 0.009(3) -0.003(2)
O3 0.020(3) 0.015(2) 0.015(3) 0.001(2) 0.006(2) 0.003(2)
C1 0.022(4) 0.008(3) 0.016(4) 0.006(3) 0.007(3) 0.002(3)
C2 0.025(4) 0.015(3) 0.018(4) 0.002(3) 0.016(3) 0.003(3)
C3 0.023(4) 0.006(3) 0.016(4) 0.000(3) 0.016(3) 0.002(3)
C4 0.038(5) 0.011(3) 0.015(4) 0.005(3) 0.016(4) -0.001(3)
C5 0.037(5) 0.008(3) 0.032(5) 0.001(3) 0.022(4) -0.001(3)
C6 0.031(4) 0.010(3) 0.007(3) 0.001(3) 0.005(3) 0.000(3)
C7 0.034(4) 0.012(3) 0.025(4) 0.004(3) 0.020(4) 0.004(3)
C8 0.020(4) 0.012(3) 0.027(4) -0.001(3) 0.005(3) 0.005(3)
C9 0.046(5) 0.012(3) 0.015(4) -0.003(3) 0.018(4) 0.004(3)
C10 0.025(4) 0.024(4) 0.012(4) -0.008(3) 0.013(3) 0.000(3)
C12 0.025(4) 0.038(4) 0.007(4) -0.010(3) 0.004(3) 0.006(3)
C13 0.038(5) 0.026(4) 0.022(4) -0.013(3) 0.021(4) -0.018(3)
C14 0.017(3) 0.008(3) 0.014(4) -0.001(3) 0.012(3) -0.001(2)
C15 0.009(3) 0.012(3) 0.014(3) 0.001(3) 0.009(3) 0.003(2)
C16 0.014(3) 0.011(3) 0.013(3) -0.003(3) 0.010(3) -0.003(3)
C17 0.016(3) 0.014(3) 0.012(3) 0.003(3) 0.011(3) -0.001(3)
C19 0.012(3) 0.011(3) 0.015(4) -0.003(3) 0.009(3) -0.003(2)
C20 0.017(4) 0.014(3) 0.024(4) 0.003(3) 0.012(3) 0.004(3)
C21 0.014(4) 0.024(4) 0.029(4) 0.012(3) 0.008(3) 0.005(3)
C22 0.013(4) 0.029(4) 0.024(4) 0.010(3) 0.002(3) 0.007(3)
C23 0.021(4) 0.033(4) 0.028(5) -0.002(4) 0.013(4) 0.011(3)
C24 0.018(4) 0.009(3) 0.012(3) 0.004(3) 0.009(3) 0.003(3)
C25 0.024(4) 0.010(3) 0.024(4) 0.004(3) 0.009(3) 0.000(3)
C26 0.026(4) 0.011(3) 0.018(4) 0.002(3) 0.004(3) -0.004(3)
C27 0.048(5) 0.016(4) 0.023(4) 0.003(3) 0.028(4) -0.001(3)
C28 0.022(4) 0.015(3) 0.010(4) -0.001(3) 0.013(3) 0.001(3)
C29 0.037(5) 0.015(4) 0.024(4) 0.000(3) 0.023(4) -0.001(3)
C30 0.028(4) 0.013(3) 0.015(4) 0.001(3) 0.013(3) 0.002(3)
C31 0.028(4) 0.009(3) 0.024(4) -0.003(3) 0.009(4) -0.001(3)
C32 0.037(6) 0.095(8) 0.023(5) 0.008(5) 0.015(4) 0.010(5)
Cl2 0.0536(15) 0.0664(16) 0.0311(13) 0.0140(11) 0.0256(12) 0.0057(11)
Cl3 0.0604(17) 0.089(2) 0.0459(16) 0.0053(14) 0.0341(14) 0.0273(14)

loop_
_atom_type_symbol
_atom_type_description
_atom_type_scat_dispersion_real
_atom_type_scat_dispersion_imag
_atom_type_scat_source
C C 0.0033 0.0016 'International Tables Vol C Tables 4.2.6.8 and 6.1.1.4'
H H 0 0 'International Tables Vol C Tables 4.2.6.8 and 6.1.1.4'
Au Au -2.0133 8.8022 'International Tables Vol C Tables 4.2.6.8 and 6.1.1.4'
Cl Cl 0.1484 0.1585 'International Tables Vol C Tables 4.2.6.8 and 6.1.1.4'
Mo Mo -1.6832 0.6857 'International Tables Vol C Tables 4.2.6.8 and 6.1.1.4'
O O 0.0106 0.006 'International Tables Vol C Tables 4.2.6.8 and 6.1.1.4'
P P 0.1023 0.0942 'International Tables Vol C Tables 4.2.6.8 and 6.1.1.4'

loop_
_geom_angle_atom_site_label_1
_geom_angle_atom_site_label_2
_geom_angle_atom_site_label_3
_geom_angle
C1 Mo1 C2 82.3(3)
C1 Mo1 P1 95.80(19)
C2 Mo1 P1 84.41(19)
C1 Mo1 C4 104.8(3)
C2 Mo1 C4 93.5(3)
P1 Mo1 C4 158.84(19)
C1 Mo1 C7 154.5(3)
C2 Mo1 C7 114.0(3)
P1 Mo1 C7 104.94(18)
C4 Mo1 C7 56.8(2)
C1 Mo1 C8 136.9(3)
C2 Mo1 C8 85.5(3)
P1 Mo1 C8 123.93(19)
C4 Mo1 C8 35.0(3)
C7 Mo1 C8 35.0(3)
C1 Mo1 C5 97.8(3)
C2 Mo1 C5 129.1(3)
P1 Mo1 C5 145.2(2)
C4 Mo1 C5 36.9(3)
C7 Mo1 C5 56.8(2)
C8 Mo1 C5 60.0(3)
C1 Mo1 C6 121.5(3)
C2 Mo1 C6 145.9(3)
P1 Mo1 C6 113.97(17)
C4 Mo1 C6 58.7(3)
C7 Mo1 C6 35.6(3)
C8 Mo1 C6 60.4(3)
C5 Mo1 C6 33.3(2)
C1 Mo1 Au1 73.9(2)
C2 Mo1 Au1 128.91(19)
P1 Mo1 Au1 54.84(4)
C4 Mo1 Au1 135.8(2)
C7 Mo1 Au1 106.1(2)
C8 Mo1 Au1 140.9(2)
C5 Mo1 Au1 98.9(2)
C6 Mo1 Au1 83.75(17)
C3 Mo2 C15 120.7(2)
C3 Mo2 C16 108.1(2)
C15 Mo2 C16 37.9(2)
C3 Mo2 C10 82.6(3)
C15 Mo2 C10 156.2(3)
C16 Mo2 C10 145.0(2)
C3 Mo2 C14 86.9(2)
C15 Mo2 C14 40.2(2)
C16 Mo2 C14 64.9(2)
C10 Mo2 C14 150.1(2)
C3 Mo2 C11 110.7(2)
C15 Mo2 C11 121.1(2)
C16 Mo2 C11 140.0(3)
C10 Mo2 C11 37.1(3)
C14 Mo2 C11 125.9(2)
C3 Mo2 C9 93.0(3)
C15 Mo2 C9 136.6(3)
C16 Mo2 C9 109.6(2)
C10 Mo2 C9 35.5(3)
C14 Mo2 C9 174.0(2)
C11 Mo2 C9 59.7(3)
C3 Mo2 C13 128.9(3)
C15 Mo2 C13 103.3(3)
C16 Mo2 C13 90.3(2)
C10 Mo2 C13 59.3(3)
C14 Mo2 C13 142.6(3)
C11 Mo2 C13 57.7(2)
C9 Mo2 C13 36.3(3)
C3 Mo2 P1 86.79(17)
C15 Mo2 P1 71.39(16)
C16 Mo2 P1 105.88(17)
C10 Mo2 P1 108.01(18)
C14 Mo2 P1 43.29(15)
C11 Mo2 P1 85.56(18)
C9 Mo2 P1 142.68(18)
C13 Mo2 P1 134.4(2)
C3 Mo2 C12 143.5(2)
C15 Mo2 C12 95.1(2)
C16 Mo2 C12 104.6(3)
C10 Mo2 C12 61.2(3)
C14 Mo2 C12 122.0(3)
C11 Mo2 C12 35.5(2)
C9 Mo2 C12 60.6(3)
C13 Mo2 C12 34.9(3)
P1 Mo2 C12 99.5(2)
C3 Mo2 C17 71.6(2)
C15 Mo2 C17 66.3(2)
C16 Mo2 C17 37.1(2)
C10 Mo2 C17 131.9(2)
C14 Mo2 C17 69.2(2)
C11 Mo2 C17 164.3(2)
C9 Mo2 C17 105.1(2)
C13 Mo2 C17 108.1(2)
P1 Mo2 C17 110.15(16)
C12 Mo2 C17 136.1(2)
P1 Au1 Cl1 158.42(5)
P1 Au1 Mo1 51.09(4)
Cl1 Au1 Mo1 150.39(4)
C14 P1 Mo1 143.2(2)
C14 P1 Mo2 64.4(2)
Mo1 P1 Mo2 150.39(8)
C14 P1 Au1 107.6(2)
Mo1 P1 Au1 74.07(5)
Mo2 P1 Au1 112.90(7)
O1 C1 Mo1 176.5(7)
O2 C2 Mo1 179.3(6)
O3 C3 Mo2 175.8(5)
C8 C4 C5 109.7(6)
C8 C4 Mo1 74.1(4)
C5 C4 Mo1 73.1(4)
C8 C4 H4 125.1
C5 C4 H4 125.1
Mo1 C4 H4 119.3
C6 C5 C4 109.0(7)
C6 C5 Mo1 75.4(4)
C4 C5 Mo1 70.0(4)
C6 C5 H5 125.5
C4 C5 H5 125.5
Mo1 C5 H5 120.8
C5 C6 C7 104.6(7)
C5 C6 Mo1 71.3(4)
C7 C6 Mo1 69.8(4)
C5 C6 H6 127.7
C7 C6 H6 127.7
Mo1 C6 H6 123
C8 C7 C6 113.2(6)
C8 C7 Mo1 72.9(4)
C6 C7 Mo1 74.5(4)
C8 C7 H7 123.4
C6 C7 H7 123.4
Mo1 C7 H7 120.6
C4 C8 C7 103.5(7)
C4 C8 Mo1 70.9(4)
C7 C8 Mo1 72.1(4)
C4 C8 H8 128.3
C7 C8 H8 128.3
Mo1 C8 H8 120.9
C10 C9 C13 107.1(6)
C10 C9 Mo2 70.5(4)
C13 C9 Mo2 73.9(4)
C10 C9 H9 126.5
C13 C9 H9 126.5
Mo2 C9 H9 120.9
C9 C10 C11 107.1(6)
C9 C10 Mo2 74.0(4)
C11 C10 Mo2 72.4(4)
C9 C10 H10 126.4
C11 C10 H10 126.4
Mo2 C10 H10 119.1
C12 C11 C10 111.3(6)
C12 C11 Mo2 76.6(4)
C10 C11 Mo2 70.5(4)
C12 C11 H11 124.4
C10 C11 H11 124.4
Mo2 C11 H11 120.1
C13 C12 C11 103.4(7)
C13 C12 Mo2 71.0(4)
C11 C12 Mo2 67.9(4)
C13 C12 H12 128.3
C11 C12 H12 128.3
Mo2 C12 H12 124.5
C12 C13 C9 111.1(6)
C12 C13 Mo2 74.1(4)
C9 C13 Mo2 69.8(4)
C12 C13 H13 124.4
C9 C13 H13 124.4
Mo2 C13 H13 123.2
C19 C14 C15 120.1(5)
C19 C14 P1 126.8(5)
C15 C14 P1 110.8(5)
C19 C14 Mo2 113.3(4)
C15 C14 Mo2 67.5(3)
P1 C14 Mo2 72.3(2)
C16 C15 C14 107.9(5)
C16 C15 C20 122.7(5)
C14 C15 C20 127.8(5)
C16 C15 Mo2 71.0(3)
C14 C15 Mo2 72.4(3)
C20 C15 Mo2 133.6(4)
C15 C16 C17 120.5(6)
C15 C16 Mo2 71.0(3)
C17 C16 Mo2 79.1(3)
C15 C16 H16 115(5)
C17 C16 H16 124(4)
Mo2 C16 H16 117(5)
C16 C17 C18 116.1(5)
C16 C17 C24 119.6(6)
C18 C17 C24 116.1(6)
C16 C17 Mo2 63.8(3)
C18 C17 Mo2 105.7(4)
C24 C17 Mo2 125.0(4)
C19 C18 C17 118.0(6)
C19 C18 H18 124(5)
C17 C18 H18 118(5)
C18 C19 C14 113.2(6)
C18 C19 C28 122.2(6)
C14 C19 C28 123.3(5)
C23 C20 C21 106.4(6)
C23 C20 C22 108.4(6)
C21 C20 C22 107.8(6)
C23 C20 C15 104.8(6)
C21 C20 C15 115.2(5)
C22 C20 C15 113.8(5)
C20 C21 H21A 109.5
C20 C21 H21B 109.5
H21A C21 H21B 109.5
C20 C21 H21C 109.5
H21A C21 H21C 109.5
H21B C21 H21C 109.5
C20 C22 H22A 109.5
C20 C22 H22B 109.5
H22A C22 H22B 109.5
C20 C22 H22C 109.5
H22A C22 H22C 109.5
H22B C22 H22C 109.5
C20 C23 H23A 109.5
C20 C23 H23B 109.5
H23A C23 H23B 109.5
C20 C23 H23C 109.5
H23A C23 H23C 109.5
H23B C23 H23C 109.5
C27 C24 C17 108.2(5)
C27 C24 C26 108.1(6)
C17 C24 C26 112.0(5)
C27 C24 C25 105.8(6)
C17 C24 C25 112.6(5)
C26 C24 C25 109.9(5)
C24 C25 H25A 109.5
C24 C25 H25B 109.5
H25A C25 H25B 109.5
C24 C25 H25C 109.5
H25A C25 H25C 109.5
H25B C25 H25C 109.5
C24 C26 H26A 109.5
C24 C26 H26B 109.5
H26A C26 H26B 109.5
C24 C26 H26C 109.5
H26A C26 H26C 109.5
H26B C26 H26C 109.5
C24 C27 H27A 109.5
C24 C27 H27B 109.5
H27A C27 H27B 109.5
C24 C27 H27C 109.5
H27A C27 H27C 109.5
H27B C27 H27C 109.5
C29 C28 C30 105.4(5)
C29 C28 C19 106.5(5)
C30 C28 C19 111.1(6)
C29 C28 C31 110.9(6)
C30 C28 C31 110.3(5)
C19 C28 C31 112.4(5)
C28 C29 H29A 109.5
C28 C29 H29B 109.5
H29A C29 H29B 109.5
C28 C29 H29C 109.5
H29A C29 H29C 109.5
H29B C29 H29C 109.5
C28 C30 H30A 109.5
C28 C30 H30B 109.5
H30A C30 H30B 109.5
C28 C30 H30C 109.5
H30A C30 H30C 109.5
H30B C30 H30C 109.5
C28 C31 H31A 109.5
C28 C31 H31B 109.5
H31A C31 H31B 109.5
C28 C31 H31C 109.5
H31A C31 H31C 109.5
H31B C31 H31C 109.5
Cl3 C32 Cl2 108.3(6)
Cl3 C32 H32A 110
Cl2 C32 H32A 110
Cl3 C32 H32B 110
Cl2 C32 H32B 110
H32A C32 H32B 108.4

loop_
_geom_bond_atom_site_label_1
_geom_bond_atom_site_label_2
_geom_bond_distance
Mo1 C1 1.914(7)
Mo1 C2 2.031(8)
Mo1 P1 2.3058(16)
Mo1 C4 2.306(6)
Mo1 C7 2.336(7)
Mo1 C8 2.347(7)
Mo1 C5 2.348(6)
Mo1 C6 2.399(7)
Mo1 Au1 2.8493(6)
Mo2 C3 2.111(8)
Mo2 C15 2.190(6)
Mo2 C16 2.190(6)
Mo2 C10 2.251(6)
Mo2 C14 2.259(6)
Mo2 C11 2.277(7)
Mo2 C9 2.295(7)
Mo2 C13 2.350(7)
Mo2 P1 2.3854(16)
Mo2 C12 2.391(7)
Mo2 C17 2.395(6)
Au1 P1 2.4223(17)
Au1 Cl1 2.4262(18)
P1 C14 1.717(6)
O1 C1 1.118(8)
O2 C2 1.187(9)
O3 C3 1.179(8)
C4 C8 1.400(10)
C4 C5 1.472(12)
C4 H4 0.93
C5 C6 1.362(10)
C5 H5 0.93
C6 C7 1.450(11)
C6 H6 0.93
C7 C8 1.409(11)
C7 H7 0.93
C8 H8 0.93
C9 C10 1.386(10)
C9 C13 1.447(11)
C9 H9 0.93
C10 C11 1.442(10)
C10 H10 0.93
C11 C12 1.426(10)
C11 H11 0.93
C12 C13 1.423(11)
C12 H12 0.93
C13 H13 0.93
C14 C19 1.505(9)
C14 C15 1.528(9)
C15 C16 1.423(9)
C15 C20 1.590(9)
C16 C17 1.471(10)
C16 H16 0.92(7)
C17 C18 1.519(9)
C17 C24 1.543(9)
C18 C19 1.338(9)
C18 H18 0.95(9)
C19 C28 1.537(9)
C20 C23 1.489(9)
C20 C21 1.509(9)
C20 C22 1.560(10)
C21 H21A 0.96
C21 H21B 0.96
C21 H21C 0.96
C22 H22A 0.96
C22 H22B 0.96
C22 H22C 0.96
C23 H23A 0.96
C23 H23B 0.96
C23 H23C 0.96
C24 C27 1.466(9)
C24 C26 1.566(10)
C24 C25 1.576(9)
C25 H25A 0.96
C25 H25B 0.96
C25 H25C 0.96
C26 H26A 0.96
C26 H26B 0.96
C26 H26C 0.96
C27 H27A 0.96
C27 H27B 0.96
C27 H27C 0.96
C28 C29 1.472(9)
C28 C30 1.536(9)
C28 C31 1.595(11)
C29 H29A 0.96
C29 H29B 0.96
C29 H29C 0.96
C30 H30A 0.96
C30 H30B 0.96
C30 H30C 0.96
C31 H31A 0.96
C31 H31B 0.96
C31 H31C 0.96
C32 Cl3 1.713(9)
C32 Cl2 1.713(9)
C32 H32A 0.97
C32 H32B 0.97

loop_
_platon_squeeze_void_nr
_platon_squeeze_void_average_x
_platon_squeeze_void_average_y
_platon_squeeze_void_average_z
_platon_squeeze_void_volume
_platon_squeeze_void_count_electrons
1 0.000 0.000 0.500 103.7 56.8
2 0.000 0.500 1.000 103.7 56.3
